data_2203301
loop_
_publ_author_name
'Maniukiewicz, Waldemar'

_publ_section_title
;
 <i>trans</i>-Bis(2-amino-1,3-benzothiazole-\k<i>N</i>^3^)dichlorocopper(II)
;
_journal_issue 3
_journal_name_full 'Acta Crystallographica Section E'
_journal_page_first m340
_journal_page_last m341
_journal_paper_doi 10.1107/S1600536804003885
_journal_volume 60
_journal_year 2004
_chemical_formula_iupac '[Cu Cl2 (C7 H6 N2 S)2]'
_chemical_formula_moiety 'C14 H12 Cl2 Cu N4 S2'
_chemical_formula_sum 'C14 H12 Cl2 Cu N4 S2'
_chemical_formula_weight 434.87
_chemical_name_systematic
;
trans-Bis(2-amino-1,3-benzothiazole-\kN^3^)dichlorocopper(II)
;
_space_group_IT_number 4
_symmetry_cell_setting monoclinic
_symmetry_space_group_name_Hall 'P 2yb'
_symmetry_space_group_name_H-M 'P 1 21 1'
_atom_sites_solution_hydrogens geom
_atom_sites_solution_primary direct
_atom_sites_solution_secondary difmap
_cell_angle_alpha 90
_cell_angle_beta 106.85(2)
_cell_angle_gamma 90
_cell_formula_units_Z 2
_cell_length_a 6.4430(10)
_cell_length_b 13.032(3)
_cell_length_c 9.987(2)
_cell_measurement_reflns_used 15
_cell_measurement_temperature 293
_cell_measurement_theta_max 15.0
_cell_measurement_theta_min 10.0
_cell_volume 802.6(3)
_computing_cell_refinement 'P3 Software'
_computing_data_collection 'P3 Software (Siemens, 1993)'
_computing_data_reduction 'XDISK in SHELXTL/PC (Sheldrick, 1990)'
_computing_molecular_graphics 'PLATON (Spek, 2003)'
_computing_publication_material PLATON
_computing_structure_refinement 'SHELXL97 (Sheldrick, 1997)'
_computing_structure_solution 'SHELXS97 (Sheldrick, 1997)'
_diffrn_ambient_temperature 293(2)
_diffrn_measured_fraction_theta_full 1.000
_diffrn_measured_fraction_theta_max 1.000
_diffrn_measurement_device_type 'Siemens P3'
_diffrn_measurement_method \w-2\q
_diffrn_radiation_monochromator graphite
_diffrn_radiation_source 'FK60-10 Siemens Mo tube'
_diffrn_radiation_type 'Mo K\a'
_diffrn_radiation_wavelength 0.71073
_diffrn_reflns_av_R_equivalents 0.0259
_diffrn_reflns_av_sigmaI/netI 0.0409
_diffrn_reflns_limit_h_max 8
_diffrn_reflns_limit_h_min -8
_diffrn_reflns_limit_k_max 16
_diffrn_reflns_limit_k_min 0
_diffrn_reflns_limit_l_max 12
_diffrn_reflns_limit_l_min 0
_diffrn_reflns_number 2096
_diffrn_reflns_reduction_process
;
;
_diffrn_reflns_theta_full 27.56
_diffrn_reflns_theta_max 27.56
_diffrn_reflns_theta_min 2.13
_diffrn_standards_decay_% 0
_diffrn_standards_interval_count 50
_diffrn_standards_number 3
_exptl_absorpt_coefficient_mu 1.955
_exptl_absorpt_correction_T_max 0.822
_exptl_absorpt_correction_T_min 0.721
_exptl_absorpt_correction_type psi-scan
_exptl_absorpt_process_details '(North et al., 1968)'
_exptl_crystal_colour brown
_exptl_crystal_density_diffrn 1.799
_exptl_crystal_density_meas 1.75(3)
_exptl_crystal_density_method 'by flotation'
_exptl_crystal_description Needle
_exptl_crystal_F_000 438
_exptl_crystal_size_max 0.4
_exptl_crystal_size_mid 0.1
_exptl_crystal_size_min 0.1
_refine_diff_density_max 0.960
_refine_diff_density_min -0.443
_refine_ls_abs_structure_details 'Flack (1983)'
_refine_ls_abs_structure_Flack 0.08(3)
_refine_ls_extinction_method none
_refine_ls_goodness_of_fit_ref 1.031
_refine_ls_hydrogen_treatment constr
_refine_ls_matrix_type full
_refine_ls_number_constraints 0
_refine_ls_number_parameters 209
_refine_ls_number_reflns 1933
_refine_ls_number_restraints 0
_refine_ls_restrained_S_all 1.031
_refine_ls_R_factor_all 0.0501
_refine_ls_R_factor_gt 0.0375
_refine_ls_shift/su_max 0.000
_refine_ls_shift/su_mean 0.000
_refine_ls_structure_factor_coef Fsqd
_refine_ls_weighting_details 'calc w = 1/[\s^2^(Fo^2^)+(0.0445P)^2^+0.5431P] where P = (Fo^2^+2Fc^2^)/3'
_refine_ls_weighting_scheme calc
_refine_ls_wR_factor_gt 0.0819
_refine_ls_wR_factor_ref 0.0872
_reflns_number_gt 1649
_reflns_number_total 1933
_reflns_threshold_expression I>2\s(I)
_cod_data_source_file hb6018.cif
_cod_data_source_block I
_cod_original_sg_symbol_H-M 'P 21'
_cod_database_code 2203301
_cod_database_fobs_code 2203301

loop_
_symmetry_equiv_pos_as_xyz
x,y,z
-x,1/2+y,-z

loop_
_atom_site_aniso_label
_atom_site_aniso_U_11
_atom_site_aniso_U_22
_atom_site_aniso_U_33
_atom_site_aniso_U_12
_atom_site_aniso_U_13
_atom_site_aniso_U_23
Cu 0.0208(3) 0.0173(3) 0.0232(3) -0.0009(3) 0.0102(2) 0.0001(3)
Cl1 0.0298(9) 0.0202(8) 0.0394(10) 0.0037(7) 0.0146(8) 0.0040(7)
Cl2 0.0314(9) 0.0218(8) 0.0462(10) 0.0043(7) 0.0184(8) 0.0073(7)
S1 0.0401(10) 0.0339(8) 0.0342(9) -0.0026(8) 0.0243(8) 0.0009(7)
S11 0.0349(9) 0.0359(9) 0.0358(9) -0.0040(7) 0.0238(7) 0.0010(7)
N1 0.028(2) 0.020(2) 0.023(2) -0.005(2) 0.0131(19) -0.003(2)
N2 0.023(3) 0.029(3) 0.031(3) -0.007(2) 0.010(2) -0.005(2)
N11 0.024(2) 0.019(2) 0.024(2) 0.002(3) 0.0098(18) 0.004(3)
N12 0.026(3) 0.027(3) 0.039(3) -0.007(2) 0.017(2) -0.006(2)
C1 0.047(4) 0.024(3) 0.025(3) 0.006(3) 0.018(3) 0.004(3)
C2 0.031(3) 0.023(3) 0.025(3) 0.002(3) 0.008(3) 0.003(3)
C3 0.035(4) 0.028(4) 0.027(3) 0.001(3) 0.007(3) 0.000(3)
C4 0.061(5) 0.029(4) 0.036(4) -0.002(4) 0.004(4) -0.001(3)
C5 0.063(5) 0.033(4) 0.015(3) 0.010(4) 0.008(3) 0.001(3)
C6 0.069(6) 0.038(4) 0.034(4) 0.010(4) 0.028(4) 0.003(3)
C7 0.023(3) 0.025(4) 0.025(3) 0.003(3) 0.011(3) 0.003(3)
C11 0.038(4) 0.028(4) 0.027(3) 0.000(3) 0.014(3) 0.001(3)
C12 0.032(3) 0.015(3) 0.021(3) 0.004(3) 0.012(3) 0.003(2)
C13 0.034(4) 0.026(3) 0.030(3) 0.001(3) 0.008(3) 0.000(3)
C14 0.045(4) 0.024(4) 0.030(4) -0.009(3) 0.001(3) -0.001(3)
C15 0.062(5) 0.037(4) 0.029(4) 0.002(4) 0.015(4) -0.013(3)
C16 0.050(4) 0.047(5) 0.027(3) 0.008(4) 0.018(3) -0.003(3)
C17 0.025(3) 0.020(3) 0.024(3) 0.003(2) 0.008(2) 0.007(2)

loop_
_atom_site_label
_atom_site_fract_x
_atom_site_fract_y
_atom_site_fract_z
_atom_site_U_iso_or_equiv
_atom_site_thermal_displace_type
_atom_site_refinement_flags
_atom_site_occupancy
_atom_site_type_symbol
Cu 0.73783(11) 0.05079(7) 0.61331(7) 0.0196(2) Uani . 1.000 Cu
Cl1 0.8332(3) -0.11686(12) 0.65459(18) 0.0288(5) Uani . 1.000 Cl
Cl2 0.6521(3) 0.22182(12) 0.58044(19) 0.0316(5) Uani . 1.000 Cl
S1 0.2715(3) 0.00982(14) 0.86922(19) 0.0332(5) Uani . 1.000 S
S11 1.1973(3) 0.08683(13) 0.35171(18) 0.0327(5) Uani . 1.000 S
N1 0.5828(8) 0.0435(5) 0.7584(5) 0.0225(12) Uani . 1.000 N
N2 0.3261(8) -0.0776(5) 0.6389(5) 0.0272(17) Uani . 1.000 N
N11 0.8864(7) 0.0589(5) 0.4648(5) 0.0217(12) Uani . 1.000 N
N12 1.1403(9) 0.1844(5) 0.5741(6) 0.0291(17) Uani . 1.000 N
C1 0.4737(12) 0.0963(5) 0.9529(7) 0.0304(19) Uani . 1.000 C
C2 0.6304(10) 0.1039(5) 0.8800(6) 0.0264(17) Uani . 1.000 C
C3 0.8065(11) 0.1660(5) 0.9305(7) 0.030(2) Uani . 1.000 C
C4 0.8340(14) 0.2187(6) 1.0554(8) 0.044(3) Uani . 1.000 C
C5 0.6807(15) 0.2109(6) 1.1272(7) 0.038(2) Uani . 1.000 C
C6 0.4980(15) 0.1493(6) 1.0768(8) 0.044(3) Uani . 1.000 C
C7 0.4045(10) -0.0107(5) 0.7415(7) 0.0235(19) Uani . 1.000 C
C11 1.0018(11) -0.0041(5) 0.2771(7) 0.030(2) Uani . 1.000 C
C12 0.8450(10) -0.0083(4) 0.3498(6) 0.0218(17) Uani . 1.000 C
C13 0.6662(11) -0.0730(5) 0.3036(7) 0.0303(19) Uani . 1.000 C
C14 0.6463(12) -0.1312(5) 0.1839(7) 0.035(2) Uani . 1.000 C
C15 0.8005(15) -0.1250(7) 0.1127(8) 0.042(3) Uani . 1.000 C
C16 0.9807(13) -0.0629(6) 0.1589(7) 0.040(2) Uani . 1.000 C
C17 1.0626(10) 0.1143(4) 0.4768(6) 0.0228(17) Uani . 1.000 C
H1 0.39330 -0.08900 0.57750 0.0330 Uiso R 1.000 H
H2 0.20760 -0.10970 0.63430 0.0330 Uiso R 1.000 H
H3 0.90840 0.17280 0.88150 0.0360 Uiso R 1.000 H
H4 0.95630 0.25930 1.09080 0.0530 Uiso R 1.000 H
H5 0.69920 0.24730 1.21000 0.0450 Uiso R 1.000 H
H6 0.39380 0.14370 1.12420 0.0530 Uiso R 1.000 H
H11 1.07470 0.19650 0.63610 0.0350 Uiso R 1.000 H
H12 1.25620 0.21770 0.57560 0.0350 Uiso R 1.000 H
H13 0.56380 -0.07790 0.35250 0.0360 Uiso R 1.000 H
H14 0.52770 -0.17460 0.15120 0.0420 Uiso R 1.000 H
H15 0.78210 -0.16370 0.03180 0.0500 Uiso R 1.000 H
H16 1.08420 -0.06060 0.11050 0.0470 Uiso R 1.000 H

loop_
_atom_type_symbol
_atom_type_description
_atom_type_scat_dispersion_real
_atom_type_scat_dispersion_imag
_atom_type_scat_source
S S 0.1246 0.1234 'International Tables Vol C Tables 4.2.6.8 and 6.1.1.4'
N N 0.0061 0.0033 'International Tables Vol C Tables 4.2.6.8 and 6.1.1.4'
Cu Cu 0.3201 1.2651 'International Tables Vol C Tables 4.2.6.8 and 6.1.1.4'
Cl Cl 0.1484 0.1585 'International Tables Vol C Tables 4.2.6.8 and 6.1.1.4'
H H 0.0000 0.0000 'International Tables Vol C Tables 4.2.6.8 and 6.1.1.4'
C C 0.0033 0.0016 'International Tables Vol C Tables 4.2.6.8 and 6.1.1.4'

loop_
_geom_angle_atom_site_label_1
_geom_angle_atom_site_label_2
_geom_angle_atom_site_label_3
_geom_angle
_geom_angle_publ_flag
Cl1 Cu Cl2 177.58(7) yes
Cl1 Cu N1 89.34(19) yes
Cl1 Cu N11 91.32(19) yes
Cl2 Cu N1 89.98(19) yes
Cl2 Cu N11 89.41(19) yes
N1 Cu N11 178.7(2) yes
C1 S1 C7 89.6(3) no
C11 S11 C17 89.9(3) no
Cu N1 C2 125.0(5) no
Cu N1 C7 122.5(4) no
C2 N1 C7 112.0(5) no
Cu N11 C12 123.9(4) no
Cu N11 C17 123.3(4) no
C12 N11 C17 111.6(5) no
H1 N2 H2 120.04 no
C7 N2 H1 120.39 no
C7 N2 H2 119.57 no
H11 N12 H12 120.05 no
C17 N12 H12 120.23 no
C17 N12 H11 119.73 no
C2 C1 C6 120.9(7) no
S1 C1 C2 110.2(5) no
S1 C1 C6 128.8(7) no
N1 C2 C1 113.4(6) no
N1 C2 C3 127.0(6) no
C1 C2 C3 119.6(6) no
C2 C3 C4 120.0(7) no
C3 C4 C5 120.3(8) no
C4 C5 C6 120.7(7) no
C1 C6 C5 118.4(8) no
S1 C7 N1 114.7(5) no
N1 C7 N2 125.0(6) no
S1 C7 N2 120.3(5) no
S11 C11 C12 110.3(5) no
C12 C11 C16 120.8(7) no
S11 C11 C16 128.8(6) no
C11 C12 C13 120.1(6) no
N11 C12 C13 126.1(6) no
N11 C12 C11 113.8(5) no
C12 C13 C14 118.4(7) no
C13 C14 C15 120.7(7) no
C14 C15 C16 121.5(7) no
C11 C16 C15 118.4(7) no
N11 C17 N12 125.2(6) no
S11 C17 N11 114.4(4) no
S11 C17 N12 120.3(5) no
C2 C3 H3 119.99 no
C4 C3 H3 119.97 no
C3 C4 H4 119.74 no
C5 C4 H4 119.93 no
C4 C5 H5 119.79 no
C6 C5 H5 119.48 no
C1 C6 H6 120.28 no
C5 C6 H6 121.37 no
C12 C13 H13 120.79 no
C14 C13 H13 120.77 no
C13 C14 H14 119.68 no
C15 C14 H14 119.66 no
C14 C15 H15 119.05 no
C16 C15 H15 119.42 no
C11 C16 H16 121.23 no
C15 C16 H16 120.34 no

loop_
_geom_bond_atom_site_label_1
_geom_bond_atom_site_label_2
_geom_bond_distance
_geom_bond_publ_flag
Cu Cl1 2.2747(19) yes
Cu Cl2 2.2969(19) yes
Cu N1 1.986(5) yes
Cu N11 1.988(5) yes
S1 C1 1.742(7) no
S1 C7 1.751(7) no
S11 C11 1.733(7) no
S11 C17 1.752(6) no
N1 C2 1.405(8) no
N1 C7 1.317(9) no
N2 C7 1.329(9) no
N11 C12 1.407(8) no
N11 C17 1.321(8) no
N12 C17 1.322(8) no
N2 H2 0.8601 no
N2 H1 0.8599 no
N12 H11 0.8594 no
N12 H12 0.8601 no
C1 C6 1.386(10) no
C1 C2 1.409(10) no
C2 C3 1.366(10) no
C3 C4 1.390(10) no
C4 C5 1.382(13) no
C5 C6 1.393(13) no
C11 C12 1.406(10) no
C11 C16 1.381(10) no
C12 C13 1.394(9) no
C13 C14 1.390(9) no
C14 C15 1.382(12) no
C15 C16 1.380(12) no
C3 H3 0.9299 no
C4 H4 0.9297 no
C5 H5 0.9305 no
C6 H6 0.9297 no
C13 H13 0.9299 no
C14 H14 0.9305 no
C15 H15 0.9304 no
C16 H16 0.9306 no

loop_
_geom_contact_atom_site_label_1
_geom_contact_atom_site_label_2
_geom_contact_distance
_geom_contact_site_symmetry_2
_geom_contact_publ_flag
Cl1 S1 3.433(3) 1_655 no

loop_
_geom_hbond_atom_site_label_D
_geom_hbond_atom_site_label_H
_geom_hbond_atom_site_label_A
_geom_hbond_site_symmetry_A
_geom_hbond_distance_DH
_geom_hbond_distance_HA
_geom_hbond_distance_DA
_geom_hbond_angle_DHA
_geom_hbond_publ_flag
N2 H1 Cl1 . 0.86 2.74 3.266(6) 121 yes
N2 H2 Cl1 1_455 0.86 2.48 3.265(6) 152 yes
N12 H11 Cl2 . 0.86 2.64 3.202(6) 124 yes
N12 H12 Cl2 1_655 0.86 2.54 3.316(6) 151 yes

loop_
_geom_torsion_atom_site_label_1
_geom_torsion_atom_site_label_2
_geom_torsion_atom_site_label_3
_geom_torsion_atom_site_label_4
_geom_torsion
_geom_torsion_publ_flag
Cl1 Cu N1 C2 119.9(5) no
Cl1 Cu N1 C7 -68.8(5) no
Cl2 Cu N1 C2 -57.8(5) no
Cl2 Cu N1 C7 113.6(5) no
Cl1 Cu N11 C12 54.2(5) no
Cl1 Cu N11 C17 -112.2(5) no
Cl2 Cu N11 C12 -128.1(5) no
Cl2 Cu N11 C17 65.5(5) no
C7 S1 C1 C2 -0.5(5) no
C7 S1 C1 C6 -177.1(7) no
C1 S1 C7 N1 -1.0(6) no
C1 S1 C7 N2 178.2(6) no
C17 S11 C11 C12 0.4(5) no
C17 S11 C11 C16 176.5(7) no
C11 S11 C17 N11 0.7(5) no
C11 S11 C17 N12 179.7(5) no
Cu N1 C2 C1 169.7(5) no
Cu N1 C2 C3 -10.3(10) no
C7 N1 C2 C1 -2.4(8) no
C7 N1 C2 C3 177.6(7) no
Cu N1 C7 S1 -170.3(3) no
Cu N1 C7 N2 10.6(10) no
C2 N1 C7 S1 2.1(7) no
C2 N1 C7 N2 -177.1(6) no
Cu N11 C12 C11 -165.8(4) no
Cu N11 C12 C13 15.9(9) no
C17 N11 C12 C11 2.0(8) no
C17 N11 C12 C13 -176.3(6) no
Cu N11 C17 S11 166.2(3) no
Cu N11 C17 N12 -12.7(9) no
C12 N11 C17 S11 -1.6(7) no
C12 N11 C17 N12 179.4(6) no
S1 C1 C2 C3 -178.3(5) no
C6 C1 C2 N1 178.7(6) no
C6 C1 C2 C3 -1.4(10) no
S1 C1 C6 C5 176.7(6) no
C2 C1 C6 C5 0.4(11) no
S1 C1 C2 N1 1.7(7) no
N1 C2 C3 C4 -178.0(7) no
C1 C2 C3 C4 2.1(10) no
C2 C3 C4 C5 -1.8(11) no
C3 C4 C5 C6 0.8(12) no
C4 C5 C6 C1 -0.1(12) no
S11 C11 C12 N11 -1.4(7) no
S11 C11 C12 C13 177.0(5) no
C16 C11 C12 N11 -177.8(6) no
S11 C11 C16 C15 -174.9(6) no
C12 C11 C16 C15 0.8(11) no
C16 C11 C12 C13 0.5(10) no
N11 C12 C13 C14 177.2(6) no
C11 C12 C13 C14 -1.0(9) no
C12 C13 C14 C15 0.1(10) no
C13 C14 C15 C16 1.3(12) no
C14 C15 C16 C11 -1.7(12) no
